data_1512241
loop_
_publ_author_name
'Liu, Ling-Li'
'He, Li-Sheng'
'Xu, Ying'
'Han, Zhuang'
'Li, Yong-Xin'
'Zhong, Jia-Liang'
'Guo, Xian-Rong'
'Zhang, Xi-Xiang'
'Ko, Kam Ming'
'Qian, Pei-Yuan'

_publ_section_title
;
 Caspase-3-Dependent Apoptosis of Citreamicin \e-Induced HeLa Cells Is
 Associated with Reactive Oxygen Species Generation
;
_journal_issue 7
_journal_name_full 'Chemical Research in Toxicology'
_journal_page_first 1055
_journal_paper_doi 10.1021/tx4000304
_journal_volume 26
_journal_year 2013
_chemical_absolute_configuration ad
_chemical_formula_moiety 'C30 H25 N O11'
_chemical_formula_sum 'C30 H25 N O11'
_chemical_formula_weight 575.51
_space_group_IT_number 19
_symmetry_cell_setting orthorhombic
_symmetry_space_group_name_Hall 'P 2ac 2ab'
_symmetry_space_group_name_H-M 'P 21 21 21'
_atom_sites_solution_hydrogens geom
_atom_sites_solution_primary direct
_atom_sites_solution_secondary difmap
_audit_creation_method SHELXL-97
_cell_angle_alpha 90.00
_cell_angle_beta 90.00
_cell_angle_gamma 90.00
_cell_formula_units_Z 4
_cell_length_a 8.1965(16)
_cell_length_b 14.197(3)
_cell_length_c 21.934(4)
_cell_measurement_reflns_used 4395
_cell_measurement_temperature 298(2)
_cell_measurement_theta_max 67.65
_cell_measurement_theta_min 3.71
_cell_volume 2552.4(9)
_computing_structure_refinement 'SHELXL-97 (Sheldrick, 1997)'
_computing_structure_solution 'SHELXS-97 (Sheldrick, 1990)'
_diffrn_ambient_temperature 298(2)
_diffrn_measured_fraction_theta_full 0.970
_diffrn_measured_fraction_theta_max 0.970
_diffrn_radiation_monochromator graphite
_diffrn_radiation_source 'fine-focus sealed tube'
_diffrn_radiation_type CuK\a
_diffrn_radiation_wavelength 1.54178
_diffrn_reflns_av_R_equivalents 0.0454
_diffrn_reflns_av_sigmaI/netI 0.0512
_diffrn_reflns_limit_h_max 9
_diffrn_reflns_limit_h_min -9
_diffrn_reflns_limit_k_max 16
_diffrn_reflns_limit_k_min -15
_diffrn_reflns_limit_l_max 24
_diffrn_reflns_limit_l_min -25
_diffrn_reflns_number 9393
_diffrn_reflns_theta_full 67.65
_diffrn_reflns_theta_max 67.65
_diffrn_reflns_theta_min 3.71
_exptl_absorpt_coefficient_mu 0.976
_exptl_absorpt_correction_T_max 0.9528
_exptl_absorpt_correction_T_min 0.9087
_exptl_absorpt_correction_type multi-scan
_exptl_absorpt_process_details sadabs
_exptl_crystal_colour red
_exptl_crystal_density_diffrn 1.498
_exptl_crystal_density_method 'not measured'
_exptl_crystal_description block
_exptl_crystal_F_000 1200
_exptl_crystal_size_max 0.10
_exptl_crystal_size_mid 0.06
_exptl_crystal_size_min 0.05
_refine_diff_density_max 0.148
_refine_diff_density_min -0.135
_refine_diff_density_rms 0.033
_refine_ls_abs_structure_details 'Flack H D (1983), Acta Cryst. A39, 876-881'
_refine_ls_abs_structure_Flack 0.3(3)
_refine_ls_extinction_coef 0.00056(16)
_refine_ls_extinction_expression Fc^*^=kFc[1+0.001xFc^2^\l^3^/sin(2\q)]^-1/4^
_refine_ls_extinction_method SHELXL
_refine_ls_goodness_of_fit_ref 1.006
_refine_ls_hydrogen_treatment constr
_refine_ls_matrix_type full
_refine_ls_number_parameters 380
_refine_ls_number_reflns 4395
_refine_ls_number_restraints 0
_refine_ls_restrained_S_all 1.006
_refine_ls_R_factor_all 0.0815
_refine_ls_R_factor_gt 0.0471
_refine_ls_shift/su_max 0.000
_refine_ls_shift/su_mean 0.000
_refine_ls_structure_factor_coef Fsqd
_refine_ls_weighting_details 'calc w=1/[\s^2^(Fo^2^)+(0.0620P)^2^+0.0000P] where P=(Fo^2^+2Fc^2^)/3'
_refine_ls_weighting_scheme calc
_refine_ls_wR_factor_gt 0.1106
_refine_ls_wR_factor_ref 0.1308
_reflns_number_gt 2882
_reflns_number_total 4395
_reflns_threshold_expression >2sigma(I)
_cod_data_source_file tx4000304_si_002.cif
_cod_data_source_block 306
_cod_database_code 1512241

loop_
_symmetry_equiv_pos_as_xyz
'x, y, z'
'-x+1/2, -y, z+1/2'
'-x, y+1/2, -z+1/2'
'x+1/2, -y+1/2, -z'

loop_
_atom_site_label
_atom_site_type_symbol
_atom_site_fract_x
_atom_site_fract_y
_atom_site_fract_z
_atom_site_U_iso_or_equiv
_atom_site_adp_type
_atom_site_occupancy
_atom_site_symmetry_multiplicity
_atom_site_calc_flag
_atom_site_refinement_flags
O1 O 0.9595(4) 0.57468(18) 0.03953(12) 0.0771(7) Uani 1 1 d .
O2 O 0.9635(4) 0.5784(2) -0.08197(13) 0.0952(9) Uani 1 1 d .
H2A H 1.0568 0.5697 -0.0943 0.143 Uiso 1 1 calc R
O3 O 1.0469(4) 1.34556(19) -0.17573(11) 0.0788(7) Uani 1 1 d .
O4 O 1.1985(4) 1.4716(2) -0.15483(13) 0.0984(9) Uani 1 1 d .
O5 O 1.4246(4) 1.2722(2) -0.15303(18) 0.1131(11) Uani 1 1 d .
H5A H 1.3434 1.2764 -0.1747 0.170 Uiso 1 1 calc R
O6 O 1.2344(3) 1.15893(16) -0.02437(10) 0.0734(7) Uani 1 1 d .
O7 O 1.1217(3) 0.99227(16) -0.00580(9) 0.0720(7) Uani 1 1 d .
H7A H 1.1733 1.0405 0.0012 0.108 Uiso 1 1 calc R
O8 O 0.8629(4) 0.90879(17) 0.04272(11) 0.0798(8) Uani 1 1 d .
H8A H 0.8658 0.9000 0.0797 0.120 Uiso 1 1 calc R
O9 O 0.8579(4) 0.80904(18) 0.14145(11) 0.0845(8) Uani 1 1 d .
O10 O 0.8640(4) 0.7085(2) 0.23789(12) 0.0924(9) Uani 1 1 d .
H10C H 0.8535 0.7564 0.2174 0.139 Uiso 1 1 calc R
O11 O 0.9004(5) 0.5441(2) 0.28895(14) 0.1199(12) Uani 1 1 d .
N1 N 1.1192(4) 1.2477(2) -0.09788(11) 0.0649(7) Uani 1 1 d .
C1 C 0.8933(5) 0.6343(3) 0.20073(18) 0.0731(10) Uani 1 1 d .
C2 C 0.9124(6) 0.5463(3) 0.22695(19) 0.0871(12) Uani 1 1 d .
C3 C 0.9460(6) 0.4711(3) 0.1894(2) 0.0945(14) Uani 1 1 d .
H3A H 0.9596 0.4121 0.2071 0.113 Uiso 1 1 calc R
C4 C 0.9606(6) 0.4789(3) 0.1267(2) 0.0893(13) Uani 1 1 d .
H4A H 0.9831 0.4267 0.1025 0.107 Uiso 1 1 calc R
C5 C 0.9403(5) 0.5673(3) 0.10141(17) 0.0718(10) Uani 1 1 d .
C6 C 0.9442(4) 0.6606(3) 0.01194(16) 0.0668(9) Uani 1 1 d .
C7 C 0.9562(5) 0.6617(3) -0.05139(17) 0.0706(10) Uani 1 1 d .
C8 C 0.9516(5) 0.7478(3) -0.08121(15) 0.0673(9) Uani 1 1 d .
C9 C 0.9507(5) 0.7532(3) -0.14944(15) 0.0741(10) Uani 1 1 d .
H9A H 0.9095 0.6946 -0.1663 0.089 Uiso 1 1 calc R
H9B H 1.0610 0.7625 -0.1643 0.089 Uiso 1 1 calc R
C10 C 0.8429(5) 0.8348(3) -0.16986(16) 0.0763(10) Uani 1 1 d .
H10A H 0.8428 0.8387 -0.2140 0.092 Uiso 1 1 calc R
H10B H 0.7317 0.8242 -0.1564 0.092 Uiso 1 1 calc R
C11 C 0.9061(5) 0.9257(3) -0.14327(15) 0.0688(9) Uani 1 1 d .
C12 C 0.9200(5) 1.0072(3) -0.17757(15) 0.0741(11) Uani 1 1 d .
H12A H 0.8812 1.0079 -0.2174 0.089 Uiso 1 1 calc R
C13 C 0.9903(5) 1.0873(3) -0.15381(15) 0.0681(10) Uani 1 1 d .
C14 C 1.0083(5) 1.1774(3) -0.18899(15) 0.0755(10) Uani 1 1 d .
H14A H 1.1128 1.1783 -0.2098 0.091 Uiso 1 1 calc R
H14B H 0.9229 1.1819 -0.2195 0.091 Uiso 1 1 calc R
C15 C 0.9973(5) 1.2594(3) -0.14623(14) 0.0695(10) Uani 1 1 d .
C16 C 1.1550(6) 1.3934(3) -0.14152(17) 0.0784(11) Uani 1 1 d .
C17 C 1.2121(5) 1.3347(3) -0.08761(16) 0.0704(9) Uani 1 1 d .
C18 C 1.1410(4) 1.1652(3) -0.06940(14) 0.0634(9) Uani 1 1 d .
C19 C 1.0542(5) 1.0835(3) -0.09441(14) 0.0620(9) Uani 1 1 d .
C20 C 1.0446(5) 1.0006(3) -0.06001(13) 0.0617(9) Uani 1 1 d .
C21 C 0.9599(5) 0.9224(3) -0.08299(14) 0.0624(9) Uani 1 1 d .
C22 C 0.9411(4) 0.8338(3) -0.04848(15) 0.0629(9) Uani 1 1 d .
C23 C 0.9066(4) 0.8293(3) 0.01361(15) 0.0639(9) Uani 1 1 d .
C24 C 0.9134(4) 0.7428(3) 0.04488(16) 0.0636(9) Uani 1 1 d .
C25 C 0.8902(5) 0.7372(3) 0.10972(16) 0.0684(10) Uani 1 1 d .
C26 C 0.9065(5) 0.6457(3) 0.13705(17) 0.0684(9) Uani 1 1 d .
C27 C 1.3950(6) 1.3180(3) -0.0966(2) 0.0933(13) Uani 1 1 d .
H27A H 1.4520 1.3779 -0.0959 0.112 Uiso 1 1 calc R
H27B H 1.4366 1.2796 -0.0635 0.112 Uiso 1 1 calc R
C28 C 1.1774(7) 1.3828(3) -0.02686(17) 0.0948(15) Uani 1 1 d .
H28A H 1.0620 1.3924 -0.0226 0.142 Uiso 1 1 calc R
H28B H 1.2324 1.4424 -0.0256 0.142 Uiso 1 1 calc R
H28C H 1.2158 1.3437 0.0058 0.142 Uiso 1 1 calc R
C29 C 0.8266(5) 1.2751(3) -0.12133(18) 0.0908(13) Uani 1 1 d .
H29A H 0.8275 1.3278 -0.0939 0.136 Uiso 1 1 calc R
H29B H 0.7913 1.2198 -0.0999 0.136 Uiso 1 1 calc R
H29C H 0.7532 1.2877 -0.1544 0.136 Uiso 1 1 calc R
C30 C 0.8542(11) 0.4676(4) 0.3173(3) 0.168(3) Uani 1 1 d .
H30A H 0.8537 0.4788 0.3605 0.252 Uiso 1 1 calc R
H30B H 0.9286 0.4174 0.3081 0.252 Uiso 1 1 calc R
H30C H 0.7464 0.4506 0.3042 0.252 Uiso 1 1 calc R

loop_
_atom_site_aniso_label
_atom_site_aniso_U_11
_atom_site_aniso_U_22
_atom_site_aniso_U_33
_atom_site_aniso_U_23
_atom_site_aniso_U_13
_atom_site_aniso_U_12
O1 0.0949(18) 0.0675(15) 0.0689(15) -0.0076(13) -0.0004(14) -0.0062(14)
O2 0.124(2) 0.0858(19) 0.0757(17) -0.0314(15) -0.0044(18) 0.0022(17)
O3 0.106(2) 0.0828(17) 0.0473(13) 0.0123(13) 0.0007(13) 0.0071(16)
O4 0.146(3) 0.0744(17) 0.0745(18) 0.0159(15) 0.0057(19) 0.0018(18)
O5 0.099(2) 0.120(2) 0.121(3) -0.001(2) 0.028(2) 0.0018(19)
O6 0.0968(17) 0.0686(14) 0.0548(13) -0.0001(11) -0.0219(13) -0.0029(13)
O7 0.0912(17) 0.0787(15) 0.0463(12) 0.0030(11) -0.0168(12) -0.0090(13)
O8 0.108(2) 0.0788(16) 0.0526(13) -0.0026(12) 0.0131(14) 0.0129(15)
O9 0.120(2) 0.0796(16) 0.0541(14) -0.0066(13) 0.0137(15) -0.0035(15)
O10 0.124(2) 0.0962(18) 0.0573(15) 0.0022(14) 0.0089(16) -0.0074(18)
O11 0.179(4) 0.106(2) 0.0746(19) 0.0286(18) 0.003(2) -0.031(2)
N1 0.0773(19) 0.0749(19) 0.0425(13) 0.0020(14) -0.0060(13) 0.0026(16)
C1 0.081(3) 0.075(2) 0.063(2) 0.0027(19) 0.0048(19) -0.008(2)
C2 0.096(3) 0.094(3) 0.071(2) 0.015(2) -0.002(2) -0.022(3)
C3 0.117(4) 0.076(3) 0.090(3) 0.013(2) -0.002(3) -0.018(3)
C4 0.115(3) 0.069(3) 0.084(3) 0.003(2) -0.007(3) -0.013(2)
C5 0.078(3) 0.074(2) 0.063(2) -0.0035(18) -0.0050(19) -0.018(2)
C6 0.073(2) 0.065(2) 0.062(2) -0.0057(19) -0.0042(17) -0.0038(19)
C7 0.080(2) 0.071(2) 0.061(2) -0.017(2) 0.0018(19) -0.003(2)
C8 0.068(2) 0.082(3) 0.0517(17) -0.0151(19) 0.0014(17) -0.003(2)
C9 0.083(2) 0.089(3) 0.0504(17) -0.0146(19) 0.0052(18) -0.010(2)
C10 0.082(3) 0.096(3) 0.0510(19) -0.012(2) -0.0027(18) -0.009(2)
C11 0.067(2) 0.094(3) 0.0459(17) -0.0080(18) 0.0001(15) -0.0056(19)
C12 0.084(3) 0.100(3) 0.0383(16) -0.0026(19) -0.0056(16) -0.002(2)
C13 0.080(3) 0.084(2) 0.0404(16) -0.0017(17) 0.0015(17) -0.001(2)
C14 0.089(3) 0.097(3) 0.0398(16) 0.0057(18) -0.0040(17) 0.003(2)
C15 0.080(2) 0.088(3) 0.0405(15) 0.0068(18) -0.0015(16) 0.007(2)
C16 0.106(3) 0.076(3) 0.053(2) 0.0060(19) 0.004(2) 0.009(2)
C17 0.089(3) 0.068(2) 0.0545(19) 0.0006(17) -0.0036(18) -0.002(2)
C18 0.076(2) 0.073(2) 0.0417(16) -0.0001(17) -0.0003(16) 0.004(2)
C19 0.076(2) 0.072(2) 0.0373(15) -0.0001(15) -0.0009(16) 0.0016(18)
C20 0.071(2) 0.079(2) 0.0355(15) -0.0039(15) 0.0009(15) 0.0019(18)
C21 0.070(2) 0.074(2) 0.0431(17) -0.0081(17) 0.0038(16) 0.0023(19)
C22 0.070(2) 0.071(2) 0.0475(17) -0.0056(17) 0.0014(16) -0.0045(19)
C23 0.074(2) 0.070(2) 0.0478(17) -0.0090(17) 0.0035(16) 0.0018(18)
C24 0.067(2) 0.072(2) 0.0520(16) -0.0097(17) 0.0051(15) -0.0052(18)
C25 0.072(2) 0.080(3) 0.0541(18) -0.0009(19) 0.0038(17) -0.011(2)
C26 0.069(2) 0.075(2) 0.061(2) -0.0004(18) -0.0005(17) -0.0142(19)
C27 0.096(3) 0.080(3) 0.103(3) 0.010(2) -0.013(3) -0.014(2)
C28 0.157(5) 0.071(2) 0.057(2) -0.0012(19) -0.013(3) 0.003(3)
C29 0.079(3) 0.133(3) 0.061(2) 0.011(2) 0.000(2) 0.014(3)
C30 0.280(10) 0.126(4) 0.098(4) 0.039(4) -0.005(5) -0.070(5)

loop_
_atom_type_symbol
_atom_type_description
_atom_type_scat_dispersion_real
_atom_type_scat_dispersion_imag
_atom_type_scat_source
C C 0.0181 0.0091 'International Tables Vol C Tables 4.2.6.8 and 6.1.1.4'
H H 0.0000 0.0000 'International Tables Vol C Tables 4.2.6.8 and 6.1.1.4'
O O 0.0492 0.0322 'International Tables Vol C Tables 4.2.6.8 and 6.1.1.4'
N N 0.0311 0.0180 'International Tables Vol C Tables 4.2.6.8 and 6.1.1.4'

loop_
_geom_angle_atom_site_label_1
_geom_angle_atom_site_label_2
_geom_angle_atom_site_label_3
_geom_angle
C6 O1 C5 119.7(3)
C7 O2 H2A 109.5
C16 O3 C15 111.3(3)
C27 O5 H5A 109.5
C20 O7 H7A 109.5
C23 O8 H8A 109.5
C1 O10 H10C 109.5
C30 O11 C2 120.9(4)
C18 N1 C15 121.8(3)
C18 N1 C17 126.5(3)
C15 N1 C17 111.6(3)
O10 C1 C2 118.2(4)
O10 C1 C26 121.4(3)
C2 C1 C26 120.4(4)
O11 C2 C3 126.4(4)
O11 C2 C1 115.3(4)
C3 C2 C1 118.3(4)
C2 C3 C4 123.3(4)
C2 C3 H3A 118.3
C4 C3 H3A 118.3
C5 C4 C3 117.4(4)
C5 C4 H4A 121.3
C3 C4 H4A 121.3
O1 C5 C4 116.9(4)
O1 C5 C26 121.3(4)
C4 C5 C26 121.8(4)
O1 C6 C7 116.4(3)
O1 C6 C24 122.2(3)
C7 C6 C24 121.3(4)
O2 C7 C8 122.3(3)
O2 C7 C6 119.0(4)
C8 C7 C6 118.6(3)
C7 C8 C22 121.4(3)
C7 C8 C9 121.1(3)
C22 C8 C9 117.4(4)
C8 C9 C10 109.6(3)
C8 C9 H9A 109.8
C10 C9 H9A 109.8
C8 C9 H9B 109.8
C10 C9 H9B 109.8
H9A C9 H9B 108.2
C11 C10 C9 109.7(3)
C11 C10 H10A 109.7
C9 C10 H10A 109.7
C11 C10 H10B 109.7
C9 C10 H10B 109.7
H10A C10 H10B 108.2
C12 C11 C21 121.1(3)
C12 C11 C10 122.2(3)
C21 C11 C10 116.5(3)
C13 C12 C11 121.2(3)
C13 C12 H12A 119.4
C11 C12 H12A 119.4
C12 C13 C19 118.4(3)
C12 C13 C14 123.4(3)
C19 C13 C14 118.2(3)
C15 C14 C13 109.5(3)
C15 C14 H14A 109.8
C13 C14 H14A 109.8
C15 C14 H14B 109.8
C13 C14 H14B 109.8
H14A C14 H14B 108.2
O3 C15 N1 103.2(3)
O3 C15 C14 111.2(3)
N1 C15 C14 108.9(3)
O3 C15 C29 107.2(3)
N1 C15 C29 112.6(3)
C14 C15 C29 113.3(4)
O4 C16 O3 121.8(4)
O4 C16 C17 127.1(4)
O3 C16 C17 111.1(3)
N1 C17 C16 100.5(3)
N1 C17 C28 114.4(3)
C16 C17 C28 112.2(3)
N1 C17 C27 111.0(3)
C16 C17 C27 106.6(3)
C28 C17 C27 111.4(4)
O6 C18 N1 120.8(3)
O6 C18 C19 122.3(3)
N1 C18 C19 116.9(3)
C20 C19 C13 120.7(3)
C20 C19 C18 119.4(3)
C13 C19 C18 119.8(3)
O7 C20 C19 121.4(3)
O7 C20 C21 118.6(3)
C19 C20 C21 119.9(3)
C11 C21 C20 118.1(3)
C11 C21 C22 118.8(3)
C20 C21 C22 122.8(3)
C23 C22 C8 117.8(3)
C23 C22 C21 124.2(3)
C8 C22 C21 117.9(3)
O8 C23 C22 118.7(3)
O8 C23 C24 120.7(3)
C22 C23 C24 120.6(3)
C6 C24 C23 119.0(3)
C6 C24 C25 119.3(4)
C23 C24 C25 121.7(3)
O9 C25 C26 121.3(3)
O9 C25 C24 121.8(4)
C26 C25 C24 116.8(4)
C5 C26 C1 118.8(4)
C5 C26 C25 120.5(3)
C1 C26 C25 120.7(4)
O5 C27 C17 110.6(4)
O5 C27 H27A 109.5
C17 C27 H27A 109.5
O5 C27 H27B 109.5
C17 C27 H27B 109.5
H27A C27 H27B 108.1
C17 C28 H28A 109.5
C17 C28 H28B 109.5
H28A C28 H28B 109.5
C17 C28 H28C 109.5
H28A C28 H28C 109.5
H28B C28 H28C 109.5
C15 C29 H29A 109.5
C15 C29 H29B 109.5
H29A C29 H29B 109.5
C15 C29 H29C 109.5
H29A C29 H29C 109.5
H29B C29 H29C 109.5
O11 C30 H30A 109.5
O11 C30 H30B 109.5
H30A C30 H30B 109.5
O11 C30 H30C 109.5
H30A C30 H30C 109.5
H30B C30 H30C 109.5

loop_
_geom_bond_atom_site_label_1
_geom_bond_atom_site_label_2
_geom_bond_distance
O1 C6 1.368(5)
O1 C5 1.370(5)
O2 C7 1.361(4)
O2 H2A 0.8200
O3 C16 1.345(5)
O3 C15 1.443(4)
O4 C16 1.202(5)
O5 C27 1.419(6)
O5 H5A 0.8200
O6 C18 1.253(4)
O7 C20 1.352(4)
O7 H7A 0.8200
O8 C23 1.345(4)
O8 H8A 0.8200
O9 C25 1.263(4)
O10 C1 1.353(4)
O10 H10C 0.8200
O11 C30 1.308(5)
O11 C2 1.364(5)
N1 C18 1.339(4)
N1 C15 1.466(4)
N1 C17 1.469(5)
C1 C2 1.383(6)
C1 C26 1.410(5)
C2 C3 1.376(6)
C3 C4 1.386(6)
C3 H3A 0.9300
C4 C5 1.383(6)
C4 H4A 0.9300
C5 C26 1.387(5)
C6 C7 1.393(5)
C6 C24 1.396(5)
C7 C8 1.387(6)
C8 C22 1.420(5)
C8 C9 1.499(5)
C9 C10 1.524(6)
C9 H9A 0.9700
C9 H9B 0.9700
C10 C11 1.509(5)
C10 H10A 0.9700
C10 H10B 0.9700
C11 C12 1.385(5)
C11 C21 1.395(5)
C12 C13 1.376(5)
C12 H12A 0.9300
C13 C19 1.405(5)
C13 C14 1.502(5)
C14 C15 1.497(5)
C14 H14A 0.9700
C14 H14B 0.9700
C15 C29 1.518(6)
C16 C17 1.520(5)
C17 C28 1.524(5)
C17 C27 1.531(6)
C18 C19 1.468(5)
C19 C20 1.400(5)
C20 C21 1.403(5)
C21 C22 1.476(5)
C22 C23 1.393(4)
C23 C24 1.407(5)
C24 C25 1.437(5)
C25 C26 1.437(5)
C27 H27A 0.9700
C27 H27B 0.9700
C28 H28A 0.9600
C28 H28B 0.9600
C28 H28C 0.9600
C29 H29A 0.9600
C29 H29B 0.9600
C29 H29C 0.9600
C30 H30A 0.9600
C30 H30B 0.9600
C30 H30C 0.9600

loop_
_geom_hbond_atom_site_label_D
_geom_hbond_atom_site_label_H
_geom_hbond_atom_site_label_A
_geom_hbond_distance_DH
_geom_hbond_distance_HA
_geom_hbond_distance_DA
_geom_hbond_angle_DHA
_geom_hbond_site_symmetry_A
O2 H2A O4 0.82 2.25 2.926(4) 140.2 1_545
O5 H5A O3 0.82 2.62 3.304(5) 141.7 .
O7 H7A O6 0.82 1.84 2.572(3) 147.8 .
O8 H8A O9 0.82 1.87 2.588(3) 145.0 .
O10 H10C O9 0.82 1.83 2.552(4) 147.0 .

loop_
_geom_torsion_atom_site_label_1
_geom_torsion_atom_site_label_2
_geom_torsion_atom_site_label_3
_geom_torsion_atom_site_label_4
_geom_torsion
C30 O11 C2 C3 -28.5(9)
C30 O11 C2 C1 153.7(6)
O10 C1 C2 O11 -0.4(6)
C26 C1 C2 O11 178.7(4)
O10 C1 C2 C3 -178.5(4)
C26 C1 C2 C3 0.6(7)
O11 C2 C3 C4 -178.3(5)
C1 C2 C3 C4 -0.4(8)
C2 C3 C4 C5 0.2(8)
C6 O1 C5 C4 -178.7(3)
C6 O1 C5 C26 -0.4(5)
C3 C4 C5 O1 178.3(4)
C3 C4 C5 C26 -0.1(7)
C5 O1 C6 C7 -176.5(3)
C5 O1 C6 C24 1.6(5)
O1 C6 C7 O2 7.2(6)
C24 C6 C7 O2 -170.9(3)
O1 C6 C7 C8 -176.1(3)
C24 C6 C7 C8 5.8(6)
O2 C7 C8 C22 178.9(4)
C6 C7 C8 C22 2.4(6)
O2 C7 C8 C9 1.4(6)
C6 C7 C8 C9 -175.2(4)
C7 C8 C9 C10 143.8(4)
C22 C8 C9 C10 -33.8(5)
C8 C9 C10 C11 59.0(4)
C9 C10 C11 C12 135.4(4)
C9 C10 C11 C21 -40.7(4)
C21 C11 C12 C13 1.3(6)
C10 C11 C12 C13 -174.6(4)
C11 C12 C13 C19 2.6(6)
C11 C12 C13 C14 -179.9(4)
C12 C13 C14 C15 148.3(4)
C19 C13 C14 C15 -34.2(5)
C16 O3 C15 N1 -14.5(4)
C16 O3 C15 C14 -131.1(3)
C16 O3 C15 C29 104.6(4)
C18 N1 C15 O3 -163.4(3)
C17 N1 C15 O3 14.7(4)
C18 N1 C15 C14 -45.2(4)
C17 N1 C15 C14 132.9(3)
C18 N1 C15 C29 81.3(4)
C17 N1 C15 C29 -100.5(4)
C13 C14 C15 O3 168.2(3)
C13 C14 C15 N1 55.1(4)
C13 C14 C15 C29 -71.0(4)
C15 O3 C16 O4 -172.1(4)
C15 O3 C16 C17 9.2(4)
C18 N1 C17 C16 168.6(3)
C15 N1 C17 C16 -9.5(4)
C18 N1 C17 C28 -71.0(5)
C15 N1 C17 C28 110.9(4)
C18 N1 C17 C27 56.1(5)
C15 N1 C17 C27 -121.9(4)
O4 C16 C17 N1 -178.4(4)
O3 C16 C17 N1 0.2(4)
O4 C16 C17 C28 59.6(6)
O3 C16 C17 C28 -121.8(4)
O4 C16 C17 C27 -62.6(5)
O3 C16 C17 C27 116.0(4)
C15 N1 C18 O6 -173.1(3)
C17 N1 C18 O6 9.0(5)
C15 N1 C18 C19 8.4(5)
C17 N1 C18 C19 -169.5(3)
C12 C13 C19 C20 -0.8(6)
C14 C13 C19 C20 -178.4(3)
C12 C13 C19 C18 175.4(3)
C14 C13 C19 C18 -2.3(5)
O6 C18 C19 C20 14.7(5)
N1 C18 C19 C20 -166.9(3)
O6 C18 C19 C13 -161.5(3)
N1 C18 C19 C13 16.9(5)
C13 C19 C20 O7 172.2(3)
C18 C19 C20 O7 -4.0(5)
C13 C19 C20 C21 -4.8(5)
C18 C19 C20 C21 179.1(3)
C12 C11 C21 C20 -6.8(5)
C10 C11 C21 C20 169.4(3)
C12 C11 C21 C22 179.6(3)
C10 C11 C21 C22 -4.2(5)
O7 C20 C21 C11 -168.6(3)
C19 C20 C21 C11 8.4(5)
O7 C20 C21 C22 4.7(5)
C19 C20 C21 C22 -178.3(3)
C7 C8 C22 C23 -11.2(5)
C9 C8 C22 C23 166.4(3)
C7 C8 C22 C21 171.7(4)
C9 C8 C22 C21 -10.7(5)
C11 C21 C22 C23 -145.0(4)
C20 C21 C22 C23 41.7(5)
C11 C21 C22 C8 32.0(5)
C20 C21 C22 C8 -141.3(4)
C8 C22 C23 O8 -166.4(3)
C21 C22 C23 O8 10.6(5)
C8 C22 C23 C24 12.1(5)
C21 C22 C23 C24 -170.9(3)
O1 C6 C24 C23 177.2(3)
C7 C6 C24 C23 -4.8(5)
O1 C6 C24 C25 -2.6(5)
C7 C6 C24 C25 175.4(4)
O8 C23 C24 C6 174.0(3)
C22 C23 C24 C6 -4.5(5)
O8 C23 C24 C25 -6.2(5)
C22 C23 C24 C25 175.3(3)
C6 C24 C25 O9 -178.2(3)
C23 C24 C25 O9 2.1(6)
C6 C24 C25 C26 2.3(5)
C23 C24 C25 C26 -177.5(3)
O1 C5 C26 C1 -178.0(4)
C4 C5 C26 C1 0.3(6)
O1 C5 C26 C25 0.1(6)
C4 C5 C26 C25 178.4(4)
O10 C1 C26 C5 178.5(4)
C2 C1 C26 C5 -0.5(6)
O10 C1 C26 C25 0.4(6)
C2 C1 C26 C25 -178.7(4)
O9 C25 C26 C5 179.3(4)
C24 C25 C26 C5 -1.1(5)
O9 C25 C26 C1 -2.6(6)
C24 C25 C26 C1 177.0(4)
N1 C17 C27 O5 50.4(5)
C16 C17 C27 O5 -58.1(4)
C28 C17 C27 O5 179.2(3)
